data_4320981
loop_
_publ_author_name
'Wai Him Kwok'
'Huichang Zhang'
'Pramatha Payra'
'Maosheng Duan'
'Shao-ching Hung'
'Dean H. Johnston'
'Judith Gallucci'
'Ewa Skrzypczak-Jankun'
'Michael K. Chan'

_publ_contact_author_address
;Departments of Chemistry and Biochemistry
The Ohio State University
100 West 18th Avenue
Columbus, OH 43210
;
_publ_contact_author_email chan@chemistry.ohio-state.edu
_publ_contact_author_fax 614-292-6773
_publ_contact_author_name 'Michael K. Chan'
_publ_contact_author_phone 614-292-8375
_publ_section_title
;
 Synthesis and Characterization of the Dimethyl-Substituted
 Bisbenzimidazole Ligand and Its Manganese Complex
;
_journal_name_full 'Inorganic Chemistry'
_journal_page_first 2367
_journal_page_last 2376
_journal_paper_doi 10.1021/ic991322a
_journal_volume 39
_journal_year 2000
_chemical_formula_sum 'C30 H22 Cl2 Mn N6'
_chemical_formula_weight 592.38
_space_group_IT_number 2
_symmetry_cell_setting triclinic
_symmetry_Int_Tables_number 2
_symmetry_space_group_name_Hall '-P 1'
_symmetry_space_group_name_H-M 'P -1'
_audit_creation_method SHELXL--93
_cell_angle_alpha 67.527(1)
_cell_angle_beta 87.063(1)
_cell_angle_gamma 83.148(1)
_cell_formula_units_Z 2
_cell_length_a 8.1128(3)
_cell_length_b 13.3182(6)
_cell_length_c 14.3727(6)
_cell_measurement_temperature 293(2)
_cell_volume 1424.73(10)
_computing_data_reduction 'SAINT v. 5.0, Bruker Analytic X-ray Systems'
_computing_structure_refinement 'SHELXL--93 (Sheldrick, 1993)'
_computing_structure_solution 'SHELXS--86 (Sheldrick, 1990)'
_diffrn_ambient_temperature 293(2)
_diffrn_measurement_device 'Bruker SMART CCD'
_diffrn_radiation_monochromator graphite
_diffrn_radiation_source 'sealed tube'
_diffrn_radiation_type MoK\a
_diffrn_radiation_wavelength 0.71073
_diffrn_reflns_av_R_equivalents 0.049
_diffrn_reflns_limit_h_max 10
_diffrn_reflns_limit_h_min -10
_diffrn_reflns_limit_k_max 18
_diffrn_reflns_limit_k_min -18
_diffrn_reflns_limit_l_max 19
_diffrn_reflns_limit_l_min -19
_diffrn_reflns_number 16307
_diffrn_reflns_theta_max 29.80
_diffrn_reflns_theta_min 2.53
_exptl_absorpt_coefficient_mu 0.680
_exptl_absorpt_correction_T_max 1.0
_exptl_absorpt_correction_T_min 0.822
_exptl_absorpt_correction_type SADABS
_exptl_crystal_colour orange--red
_exptl_crystal_density_diffrn 1.38
_exptl_crystal_description plate
_exptl_crystal_F_000 606
_exptl_crystal_size_max 0.27
_exptl_crystal_size_mid 0.12
_exptl_crystal_size_min 0.08
_refine_diff_density_max 0.228
_refine_diff_density_min -0.231
_refine_ls_extinction_method none
_refine_ls_goodness_of_fit_all 0.899
_refine_ls_goodness_of_fit_obs 1.097
_refine_ls_hydrogen_treatment noref
_refine_ls_matrix_type full
_refine_ls_number_parameters 345
_refine_ls_number_reflns 7289
_refine_ls_number_restraints 0
_refine_ls_restrained_S_all 0.907
_refine_ls_restrained_S_obs 1.097
_refine_ls_R_factor_all 0.1283
_refine_ls_R_factor_obs 0.0515
_refine_ls_shift/esd_max 0.001
_refine_ls_structure_factor_coef Fsqd
_refine_ls_weighting_details 'w=1/[\s^2^(Fo^2^)+(0.0511P)^2^] where P=(Fo^2^+2Fc^2^)/3'
_refine_ls_weighting_scheme calc
_refine_ls_wR_factor_all 0.1203
_refine_ls_wR_factor_obs 0.1007
_reflns_number_observed 3638
_reflns_number_total 7290
_reflns_observed_criterion >2sigma(I)
_cod_data_source_file ic991322a_2.cif
_cod_data_source_block '[Mn(Me~2~BBZ)Cl]Cl'
_cod_depositor_comments
;
The following automatic conversions were performed:

'_refine_ls_weighting_scheme' value 'calc
w=1/[\s^2^(Fo^2^)+(0.0511P)^2^] where P=(Fo^2^+2Fc^2^)/3' was changed
to 'calc'. New tag '_refine_ls_weighting_details' was created. The
value of the new tag was set to 'w=1/[\s^2^(Fo^2^)+(0.0511P)^2^]
where P=(Fo^2^+2Fc^2^)/3'.

Automatic conversion script
Id: cif_fix_values 3143 2015-03-26 13:38:13Z robertas 
;
_cod_original_cell_volume 1424.7(1)
_cod_database_code 4320981

loop_
_symmetry_equiv_pos_as_xyz
'x, y, z'
'-x, -y, -z'

loop_
_atom_site_aniso_label
_atom_site_aniso_U_11
_atom_site_aniso_U_22
_atom_site_aniso_U_33
_atom_site_aniso_U_23
_atom_site_aniso_U_13
_atom_site_aniso_U_12
Mn 0.0461(3) 0.0308(2) 0.0317(2) -0.0105(2) -0.0020(2) -0.0048(2)
Cl1 0.0592(6) 0.0812(6) 0.0596(6) -0.0188(5) 0.0150(4) -0.0177(4)
N1 0.0413(14) 0.0299(12) 0.0337(13) -0.0110(10) -0.0029(11) -0.0014(10)
N2 0.050(2) 0.0306(12) 0.0335(13) -0.0099(10) -0.0071(11) -0.0054(11)
N3 0.051(2) 0.0314(12) 0.0299(13) -0.0109(10) -0.0040(11) -0.0050(11)
N4 0.0449(14) 0.0331(12) 0.0348(13) -0.0129(11) -0.0022(11) -0.0022(10)
N5 0.053(2) 0.0376(13) 0.0272(12) -0.0113(11) -0.0008(11) 0.0003(11)
N6 0.046(2) 0.0448(14) 0.0322(13) -0.0090(11) -0.0052(11) -0.0124(11)
C1 0.040(2) 0.0267(13) 0.0308(15) -0.0077(12) 0.0020(12) 0.0004(11)
C2 0.044(2) 0.0341(15) 0.034(2) -0.0100(13) -0.0002(13) 0.0046(13)
C3 0.055(2) 0.039(2) 0.034(2) -0.0061(14) 0.0058(14) 0.0023(14)
C4 0.054(2) 0.032(2) 0.045(2) -0.0028(14) 0.012(2) -0.0045(13)
C5 0.045(2) 0.035(2) 0.049(2) -0.0151(14) 0.0058(15) -0.0037(13)
C6 0.040(2) 0.0306(14) 0.038(2) -0.0107(12) 0.0018(13) 0.0007(12)
C7 0.045(2) 0.0290(14) 0.042(2) -0.0147(13) -0.0022(14) -0.0016(12)
C8 0.054(2) 0.040(2) 0.037(2) -0.0194(14) 0.0029(14) -0.0137(14)
C9 0.061(2) 0.046(2) 0.048(2) -0.0199(15) 0.003(2) -0.0080(15)
C10 0.079(3) 0.057(2) 0.061(2) -0.037(2) 0.017(2) -0.018(2)
C11 0.095(3) 0.074(2) 0.043(2) -0.035(2) 0.016(2) -0.029(2)
C12 0.076(2) 0.052(2) 0.038(2) -0.019(2) -0.001(2) -0.014(2)
C13 0.055(2) 0.041(2) 0.031(2) -0.0158(13) 0.0002(14) -0.0132(13)
C14 0.049(2) 0.0358(15) 0.0282(15) -0.0069(12) -0.0014(13) -0.0119(13)
C15 0.059(2) 0.065(2) 0.039(2) -0.011(2) -0.013(2) -0.017(2)
C16 0.042(2) 0.038(2) 0.036(2) -0.0062(13) -0.0004(14) -0.0106(13)
C17 0.039(2) 0.055(2) 0.049(2) -0.008(2) -0.0074(15) -0.0032(15)
C18 0.044(2) 0.046(2) 0.057(2) -0.012(2) -0.006(2) 0.0077(14)
C19 0.056(2) 0.037(2) 0.053(2) -0.0131(14) 0.003(2) -0.0033(14)
C20 0.049(2) 0.0272(14) 0.035(2) -0.0068(12) -0.0023(13) -0.0032(12)
C21 0.041(2) 0.0304(14) 0.032(2) -0.0056(12) -0.0026(13) -0.0064(12)
C22 0.057(2) 0.0288(14) 0.039(2) -0.0124(13) -0.0016(15) -0.0080(13)
C23 0.047(2) 0.038(2) 0.037(2) -0.0172(13) -0.0043(14) -0.0041(13)
C24 0.071(2) 0.041(2) 0.052(2) -0.018(2) -0.010(2) -0.011(2)
C25 0.063(2) 0.051(2) 0.080(3) -0.039(2) -0.011(2) -0.013(2)
C26 0.052(2) 0.060(2) 0.068(2) -0.039(2) -0.018(2) 0.003(2)
C27 0.050(2) 0.046(2) 0.049(2) -0.0209(15) -0.009(2) 0.0021(14)
C28 0.039(2) 0.040(2) 0.040(2) -0.0219(13) -0.0035(13) 0.0021(12)
C29 0.038(2) 0.0353(15) 0.033(2) -0.0156(13) -0.0032(13) 0.0042(12)
C30 0.078(2) 0.057(2) 0.033(2) -0.0213(15) 0.002(2) -0.004(2)

loop_
_atom_site_label
_atom_site_type_symbol
_atom_site_fract_x
_atom_site_fract_y
_atom_site_fract_z
_atom_site_U_iso_or_equiv
_atom_site_thermal_displace_type
_atom_site_occupancy
_atom_site_calc_flag
_atom_site_refinement_flags
_atom_site_disorder_group
Mn Mn 0.77920(5) 0.70404(3) 0.72949(3) 0.03647(14) Uani 1 d . .
Cl1 Cl 1.04194(11) 0.71379(8) 0.65720(7) 0.0687(3) Uani 1 d . .
N1 N 0.7805(3) 0.6112(2) 0.8872(2) 0.0354(5) Uani 1 d . .
N2 N 0.7189(3) 0.8411(2) 0.7857(2) 0.0384(6) Uani 1 d . .
N3 N 0.5738(3) 0.7801(2) 0.6330(2) 0.0375(6) Uani 1 d . .
N4 N 0.6867(3) 0.5555(2) 0.7157(2) 0.0377(5) Uani 1 d . .
N5 N 0.7941(3) 0.5639(2) 1.0536(2) 0.0399(6) Uani 1 d . .
N6 N 0.3818(3) 0.8179(2) 0.5147(2) 0.0419(6) Uani 1 d . .
C1 C 0.7253(3) 0.5091(2) 0.9343(2) 0.0338(6) Uani 1 d . .
C2 C 0.7349(3) 0.4776(2) 1.0381(2) 0.0388(7) Uani 1 d . .
C3 C 0.6856(4) 0.3787(2) 1.1057(2) 0.0457(8) Uani 1 d . .
H3 H 0.6940(4) 0.3581(2) 1.1750(2) 0.055 Uiso 1 calc R .
C4 C 0.6241(4) 0.3135(2) 1.0645(2) 0.0479(8) Uani 1 d . .
H4 H 0.5903(4) 0.2469(2) 1.1073(2) 0.058 Uiso 1 calc R .
C5 C 0.6103(3) 0.3434(2) 0.9609(2) 0.0436(7) Uani 1 d . .
H5 H 0.5651(3) 0.2972(2) 0.9367(2) 0.052 Uiso 1 calc R .
C6 C 0.6628(3) 0.4411(2) 0.8925(2) 0.0374(7) Uani 1 d . .
C7 C 0.6527(3) 0.4656(2) 0.7849(2) 0.0385(7) Uani 1 d . .
H7 H 0.6192(3) 0.4123(2) 0.7651(2) 0.046 Uiso 1 calc R .
C8 C 0.6828(4) 0.5647(2) 0.6129(2) 0.0418(7) Uani 1 d . .
C9 C 0.7701(4) 0.4837(2) 0.5858(2) 0.0512(8) Uani 1 d . .
H9 H 0.8247(4) 0.4224(2) 0.6348(2) 0.061 Uiso 1 calc R .
C10 C 0.7764(4) 0.4934(3) 0.4865(3) 0.0612(9) Uani 1 d . .
H10 H 0.8344(4) 0.4386(3) 0.4690(3) 0.073 Uiso 1 calc R .
C11 C 0.6975(5) 0.5836(3) 0.4140(3) 0.0660(10) Uani 1 d . .
H11 H 0.7025(5) 0.5901(3) 0.3472(3) 0.079 Uiso 1 calc R .
C12 C 0.6098(4) 0.6657(3) 0.4397(2) 0.0541(8) Uani 1 d . .
H12 H 0.5559(4) 0.7264(3) 0.3898(2) 0.065 Uiso 1 calc R .
C13 C 0.6018(4) 0.6583(2) 0.5380(2) 0.0411(7) Uani 1 d . .
C14 C 0.5167(4) 0.7494(2) 0.5630(2) 0.0385(7) Uani 1 d . .
C15 C 0.2749(4) 0.8090(3) 0.4402(2) 0.0554(8) Uani 1 d . .
H15A H 0.2809(20) 0.7339(3) 0.4474(10) 0.083 Uiso 1 calc R .
H15B H 0.3111(15) 0.8524(13) 0.3738(2) 0.083 Uiso 1 calc R .
H15C H 0.1625(5) 0.8346(15) 0.4505(10) 0.083 Uiso 1 calc R .
C16 C 0.3511(4) 0.8969(2) 0.5559(2) 0.0410(7) Uani 1 d . .
C17 C 0.2325(4) 0.9876(2) 0.5338(2) 0.0512(8) Uani 1 d . .
H17 H 0.1550(4) 1.0047(2) 0.4831(2) 0.061 Uiso 1 calc R .
C18 C 0.2353(4) 1.0507(2) 0.5903(2) 0.0522(8) Uani 1 d . .
H18 H 0.1565(4) 1.1110(2) 0.5782(2) 0.063 Uiso 1 calc R .
C19 C 0.3521(4) 1.0269(2) 0.6646(2) 0.0498(8) Uani 1 d . .
H19 H 0.3492(4) 1.0712(2) 0.7015(2) 0.060 Uiso 1 calc R .
C20 C 0.4750(3) 0.9376(2) 0.6859(2) 0.0387(7) Uani 1 d . .
C21 C 0.4705(3) 0.8725(2) 0.6291(2) 0.0360(6) Uani 1 d . .
C22 C 0.6008(4) 0.9201(2) 0.7607(2) 0.0412(7) Uani 1 d . .
H22 H 0.5956(4) 0.9694(2) 0.7926(2) 0.049 Uiso 1 calc R .
C23 C 0.8376(4) 0.8417(2) 0.8559(2) 0.0398(7) Uani 1 d . .
C24 C 0.9133(4) 0.9357(2) 0.8367(2) 0.0539(8) Uani 1 d . .
H24 H 0.8865(4) 0.9968(2) 0.7785(2) 0.065 Uiso 1 calc R .
C25 C 1.0278(4) 0.9400(3) 0.9025(3) 0.0598(9) Uani 1 d . .
H25 H 1.0763(4) 1.0040(3) 0.8893(3) 0.072 Uiso 1 calc R .
C26 C 1.0698(4) 0.8496(3) 0.9875(3) 0.0558(9) Uani 1 d . .
H26 H 1.1464(4) 0.8523(3) 1.0322(3) 0.067 Uiso 1 calc R .
C27 C 0.9991(4) 0.7553(2) 1.0065(2) 0.0477(8) Uani 1 d . .
H27 H 1.0291(4) 0.6945(2) 1.0644(2) 0.057 Uiso 1 calc R .
C28 C 0.8836(3) 0.7477(2) 0.9416(2) 0.0378(7) Uani 1 d . .
C29 C 0.8187(3) 0.6425(2) 0.9610(2) 0.0352(6) Uani 1 d . .
C30 C 0.8046(4) 0.5679(3) 1.1536(2) 0.0548(9) Uani 1 d . .
H30A H 0.9123(9) 0.5358(15) 1.1815(6) 0.082 Uiso 1 calc R .
H30B H 0.7208(16) 0.5278(14) 1.1968(5) 0.082 Uiso 1 calc R .
H30C H 0.7876(25) 0.6425(3) 1.1480(3) 0.082 Uiso 1 calc R .

loop_
_atom_type_symbol
_atom_type_description
_atom_type_scat_dispersion_real
_atom_type_scat_dispersion_imag
_atom_type_scat_source
C C 0.0033 0.0016 'International Tables Vol C Tables 4.2.6.8 and 6.1.1.4'
H H 0.0000 0.0000 'International Tables Vol C Tables 4.2.6.8 and 6.1.1.4'
N N 0.0061 0.0033 'International Tables Vol C Tables 4.2.6.8 and 6.1.1.4'
Cl Cl 0.1484 0.1585 'International Tables Vol C Tables 4.2.6.8 and 6.1.1.4'
Mn Mn 0.3368 0.7283 'International Tables Vol C Tables 4.2.6.8 and 6.1.1.4'
O O 0.0106 0.0060 'International Tables Vol C Tables 4.2.6.8 and 6.1.1.4'

loop_
_geom_angle_atom_site_label_1
_geom_angle_atom_site_label_2
_geom_angle_atom_site_label_3
_geom_angle
_geom_angle_site_symmetry_1
_geom_angle_site_symmetry_3
_geom_angle_publ_flag
N3 Mn N1 128.88(9) . . ?
N3 Mn N2 84.81(8) . . ?
N1 Mn N2 80.55(8) . . ?
N3 Mn N4 79.65(8) . . ?
N1 Mn N4 85.39(8) . . ?
N2 Mn N4 145.30(9) . . ?
N3 Mn Cl1 117.68(7) . . ?
N1 Mn Cl1 113.38(6) . . ?
N2 Mn Cl1 109.65(7) . . ?
N4 Mn Cl1 105.05(6) . . ?
C29 N1 C1 106.2(2) . . ?
C29 N1 Mn 127.7(2) . . ?
C1 N1 Mn 125.8(2) . . ?
C22 N2 C23 116.3(2) . . ?
C22 N2 Mn 130.1(2) . . ?
C23 N2 Mn 113.5(2) . . ?
C14 N3 C21 105.7(2) . . ?
C14 N3 Mn 127.4(2) . . ?
C21 N3 Mn 126.9(2) . . ?
C7 N4 C8 118.0(2) . . ?
C7 N4 Mn 129.6(2) . . ?
C8 N4 Mn 112.2(2) . . ?
C29 N5 C2 107.3(2) . . ?
C29 N5 C30 129.5(2) . . ?
C2 N5 C30 122.9(2) . . ?
C14 N6 C16 107.1(2) . . ?
C14 N6 C15 129.0(2) . . ?
C16 N6 C15 123.6(2) . . ?
N1 C1 C2 109.4(2) . . ?
N1 C1 C6 130.0(2) . . ?
C2 C1 C6 120.6(2) . . ?
C1 C2 N5 105.9(2) . . ?
C1 C2 C3 122.6(3) . . ?
N5 C2 C3 131.5(3) . . ?
C4 C3 C2 116.4(3) . . ?
C4 C3 H3 121.8(2) . . ?
C2 C3 H3 121.8(2) . . ?
C3 C4 C5 122.4(3) . . ?
C3 C4 H4 118.8(2) . . ?
C5 C4 H4 118.8(2) . . ?
C4 C5 C6 121.6(3) . . ?
C4 C5 H5 119.2(2) . . ?
C6 C5 H5 119.2(2) . . ?
C5 C6 C1 116.3(3) . . ?
C5 C6 C7 119.1(3) . . ?
C1 C6 C7 124.5(2) . . ?
N4 C7 C6 124.4(3) . . ?
N4 C7 H7 117.8(2) . . ?
C6 C7 H7 117.81(15) . . ?
C9 C8 C13 119.6(3) . . ?
C9 C8 N4 119.2(3) . . ?
C13 C8 N4 121.1(2) . . ?
C10 C9 C8 120.5(3) . . ?
C10 C9 H9 119.8(2) . . ?
C8 C9 H9 119.8(2) . . ?
C11 C10 C9 120.0(3) . . ?
C11 C10 H10 120.0(2) . . ?
C9 C10 H10 120.0(2) . . ?
C10 C11 C12 120.3(3) . . ?
C10 C11 H11 119.9(2) . . ?
C12 C11 H11 119.9(2) . . ?
C13 C12 C11 120.9(3) . . ?
C13 C12 H12 119.5(2) . . ?
C11 C12 H12 119.5(2) . . ?
C12 C13 C8 118.7(3) . . ?
C12 C13 C14 120.2(3) . . ?
C8 C13 C14 121.1(2) . . ?
N3 C14 N6 111.3(2) . . ?
N3 C14 C13 122.5(2) . . ?
N6 C14 C13 126.0(2) . . ?
N6 C15 H15A 109.5(2) . . ?
N6 C15 H15B 109.5(2) . . ?
H15A C15 H15B 109.5 . . ?
N6 C15 H15C 109.5(2) . . ?
H15A C15 H15C 109.5 . . ?
H15B C15 H15C 109.5 . . ?
C21 C16 N6 106.3(2) . . ?
C21 C16 C17 122.0(3) . . ?
N6 C16 C17 131.7(3) . . ?
C18 C17 C16 117.1(3) . . ?
C18 C17 H17 121.4(2) . . ?
C16 C17 H17 121.4(2) . . ?
C17 C18 C19 121.7(3) . . ?
C17 C18 H18 119.1(2) . . ?
C19 C18 H18 119.1(2) . . ?
C18 C19 C20 121.8(3) . . ?
C18 C19 H19 119.1(2) . . ?
C20 C19 H19 119.1(2) . . ?
C19 C20 C21 116.3(3) . . ?
C19 C20 C22 119.5(3) . . ?
C21 C20 C22 124.1(2) . . ?
C16 C21 N3 109.5(2) . . ?
C16 C21 C20 121.0(2) . . ?
N3 C21 C20 129.5(2) . . ?
N2 C22 C20 124.5(2) . . ?
N2 C22 H22 117.7(2) . . ?
C20 C22 H22 117.74(15) . . ?
C24 C23 C28 119.5(3) . . ?
C24 C23 N2 119.2(2) . . ?
C28 C23 N2 121.3(2) . . ?
C25 C24 C23 121.1(3) . . ?
C25 C24 H24 119.5(2) . . ?
C23 C24 H24 119.5(2) . . ?
C26 C25 C24 119.7(3) . . ?
C26 C25 H25 120.2(2) . . ?
C24 C25 H25 120.2(2) . . ?
C27 C26 C25 120.1(3) . . ?
C27 C26 H26 120.0(2) . . ?
C25 C26 H26 120.0(2) . . ?
C26 C27 C28 121.9(3) . . ?
C26 C27 H27 119.1(2) . . ?
C28 C27 H27 119.1(2) . . ?
C27 C28 C23 117.8(3) . . ?
C27 C28 C29 120.3(2) . . ?
C23 C28 C29 121.8(2) . . ?
N1 C29 N5 111.3(2) . . ?
N1 C29 C28 123.0(2) . . ?
N5 C29 C28 125.7(2) . . ?
N5 C30 H30A 109.5(2) . . ?
N5 C30 H30B 109.5(2) . . ?
H30A C30 H30B 109.5 . . ?
N5 C30 H30C 109.47(15) . . ?
H30A C30 H30C 109.5 . . ?
H30B C30 H30C 109.5 . . ?

loop_
_geom_bond_atom_site_label_1
_geom_bond_atom_site_label_2
_geom_bond_distance
_geom_bond_site_symmetry_2
_geom_bond_publ_flag
Mn N3 2.118(2) . ?
Mn N1 2.127(2) . ?
Mn N2 2.257(2) . ?
Mn N4 2.277(2) . ?
Mn Cl1 2.3186(10) . ?
N1 C29 1.339(3) . ?
N1 C1 1.385(3) . ?
N2 C22 1.289(3) . ?
N2 C23 1.433(3) . ?
N3 C14 1.342(3) . ?
N3 C21 1.388(3) . ?
N4 C7 1.280(3) . ?
N4 C8 1.438(3) . ?
N5 C29 1.365(3) . ?
N5 C2 1.392(3) . ?
N5 C30 1.466(3) . ?
N6 C14 1.367(3) . ?
N6 C16 1.385(3) . ?
N6 C15 1.458(3) . ?
C1 C2 1.391(4) . ?
C1 C6 1.412(4) . ?
C2 C3 1.395(4) . ?
C3 C4 1.371(4) . ?
C3 H3 0.93 . ?
C4 C5 1.393(4) . ?
C4 H4 0.93 . ?
C5 C6 1.397(4) . ?
C5 H5 0.93 . ?
C6 C7 1.459(4) . ?
C7 H7 0.93 . ?
C8 C9 1.389(4) . ?
C8 C13 1.412(4) . ?
C9 C10 1.382(4) . ?
C9 H9 0.93 . ?
C10 C11 1.366(5) . ?
C10 H10 0.93 . ?
C11 C12 1.391(4) . ?
C11 H11 0.93 . ?
C12 C13 1.376(4) . ?
C12 H12 0.93 . ?
C13 C14 1.479(4) . ?
C15 H15A 0.96 . ?
C15 H15B 0.96 . ?
C15 H15C 0.96 . ?
C16 C21 1.385(4) . ?
C16 C17 1.395(4) . ?
C17 C18 1.377(4) . ?
C17 H17 0.93 . ?
C18 C19 1.382(4) . ?
C18 H18 0.93 . ?
C19 C20 1.404(4) . ?
C19 H19 0.93 . ?
C20 C21 1.404(4) . ?
C20 C22 1.454(4) . ?
C22 H22 0.93 . ?
C23 C24 1.386(4) . ?
C23 C28 1.407(4) . ?
C24 C25 1.381(4) . ?
C24 H24 0.93 . ?
C25 C26 1.370(4) . ?
C25 H25 0.93 . ?
C26 C27 1.370(4) . ?
C26 H26 0.93 . ?
C27 C28 1.394(4) . ?
C27 H27 0.93 . ?
C28 C29 1.477(4) . ?
C30 H30A 0.96 . ?
C30 H30B 0.96 . ?
C30 H30C 0.96 . ?
